data_7015065
loop_
_publ_author_name
'Eller, Sylvia'
'Trettenbrein, Barbara'
'Fessler, Markus'
'Haringer, Stephan'
'Ruggenthaler, Martin'
'Gutmann, Rene'
'van der Veer, Wytze E.'
'Kopacka, Holger'
'M\"uller, Thomas'
'Obendorf, Dagmar'
'Br\"uggeller, Peter'

_publ_section_title
;
 Surprising photochemical reactivity and visible light-driven energy
 transfer in heterodimetallic complexes.
;
_journal_issue 15
_journal_name_full 'Dalton transactions (Cambridge, England : 2003)'
_journal_page_first 3815
_journal_page_last 3829
_journal_paper_doi 10.1039/c0dt00253d
_journal_volume 40
_journal_year 2011
_chemical_formula_moiety 'C72 H60 Cl2 N4 Ni P4 Ru, 2(F6 P), 2.7(C H2 Cl2), C O, O'
_chemical_formula_sum 'C75.7 H65.4 Cl7.4 F12 N4 Ni O2 P6 Ru'
_chemical_formula_weight 1899.03
_chemical_name_systematic '[Ru(bpy)2(dppcb)NiCl2](PF6)2'
_space_group_IT_number 9
_symmetry_cell_setting monoclinic
_symmetry_space_group_name_Hall 'C -2yc'
_symmetry_space_group_name_H-M 'C 1 c 1'
_atom_sites_solution_hydrogens geom
_atom_sites_solution_primary direct
_atom_sites_solution_secondary difmap
_audit_creation_method SHELXL-97
_cell_angle_alpha 90.00
_cell_angle_beta 91.379(1)
_cell_angle_gamma 90.00
_cell_formula_units_Z 4
_cell_length_a 21.7459(4)
_cell_length_b 15.6939(3)
_cell_length_c 24.8759(3)
_cell_measurement_reflns_used 81262
_cell_measurement_temperature 223(2)
_cell_measurement_theta_max 27.485
_cell_measurement_theta_min 0.998
_cell_volume 8487.1(2)
_computing_cell_refinement 'Denzo and Scalepack'
_computing_data_collection 'Kappa CCD'
_computing_data_reduction 'Denzo and Scalepack'
_computing_molecular_graphics 'SHELXTL-NT V6.1'
_computing_publication_material 'SHELXTL-NT V6.1'
_computing_structure_refinement 'SHELXL-97 (Sheldrick, 1997)'
_computing_structure_solution 'SHELXS-97 (Sheldrick, 1990)'
_diffrn_ambient_temperature 223(2)
_diffrn_measured_fraction_theta_full 1.00
_diffrn_measurement_device_type 'Kappa CCD'
_diffrn_measurement_method 'phi- and omega-scans'
_diffrn_radiation_monochromator graphite
_diffrn_radiation_source 'fine-focus sealed tube'
_diffrn_radiation_type MoK\a
_diffrn_radiation_wavelength 0.71073
_diffrn_reflns_av_R_equivalents 0.0263
_diffrn_reflns_av_sigmaI/netI 0.0422
_diffrn_reflns_limit_h_max 28
_diffrn_reflns_limit_h_min -28
_diffrn_reflns_limit_k_max 20
_diffrn_reflns_limit_k_min -20
_diffrn_reflns_limit_l_max 32
_diffrn_reflns_limit_l_min -32
_diffrn_reflns_number 24545
_diffrn_reflns_theta_full 27.49
_diffrn_reflns_theta_max 27.49
_diffrn_reflns_theta_min 1.87
_diffrn_standards_decay_% 0
_diffrn_standards_interval_time 120
_diffrn_standards_number 3
_exptl_absorpt_coefficient_mu 0.818
_exptl_absorpt_correction_T_max 0.835
_exptl_absorpt_correction_T_min 0.790
_exptl_absorpt_correction_type multi-scan
_exptl_absorpt_process_details 'Otwinowski et al, 1997'
_exptl_crystal_colour red
_exptl_crystal_density_diffrn 1.486
_exptl_crystal_density_method 'not measured'
_exptl_crystal_description prism
_exptl_crystal_F_000 3837.6
_exptl_crystal_size_max 0.35
_exptl_crystal_size_mid 0.25
_exptl_crystal_size_min 0.23
_refine_diff_density_max 0.700
_refine_diff_density_min -0.630
_refine_diff_density_rms 0.070
_refine_ls_abs_structure_details 'Flack H D (1983), Acta Cryst. A39, 876-881'
_refine_ls_abs_structure_Flack 0.143(13)
_refine_ls_extinction_method none
_refine_ls_goodness_of_fit_ref 1.037
_refine_ls_hydrogen_treatment constr
_refine_ls_matrix_type full
_refine_ls_number_parameters 977
_refine_ls_number_reflns 16732
_refine_ls_number_restraints 2
_refine_ls_restrained_S_all 1.037
_refine_ls_R_factor_all 0.0483
_refine_ls_R_factor_gt 0.0400
_refine_ls_shift/su_max 0.026
_refine_ls_shift/su_mean 0.003
_refine_ls_structure_factor_coef Fsqd
_refine_ls_weighting_details 'calc w=1/[\s^2^(Fo^2^)+(0.1000P)^2^+3.7000P] where P=(Fo^2^+2Fc^2^)/3'
_refine_ls_weighting_scheme calc
_refine_ls_wR_factor_gt 0.1145
_refine_ls_wR_factor_ref 0.1379
_reflns_number_gt 15419
_reflns_number_total 19492
_reflns_threshold_expression >2sigma(I)
_cod_data_source_file c0dt00253d.txt
_cod_data_source_block 4
_cod_original_sg_symbol_H-M 'C c'
_cod_original_formula_sum 'C75.70 H65.40 Cl7.40 F12 N4 Ni O2 P6 Ru'
_cod_database_code 7015065
_diffrn_measured_fraction 0.993

loop_
_symmetry_equiv_pos_as_xyz
'x, y, z'
'x, -y, z+1/2'
'x+1/2, y+1/2, z'
'x+1/2, -y+1/2, z+1/2'

loop_
_atom_site_label
_atom_site_type_symbol
_atom_site_fract_x
_atom_site_fract_y
_atom_site_fract_z
_atom_site_U_iso_or_equiv
_atom_site_adp_type
_atom_site_occupancy
_atom_site_symmetry_multiplicity
_atom_site_calc_flag
_atom_site_refinement_flags
_atom_site_disorder_assembly
_atom_site_disorder_group
Ni1 Ni 0.02815(2) -0.03636(3) 0.25167(2) 0.03016(12) Uani 1 1 d . . .
Ru1 Ru 0.306980(12) 0.174287(18) 0.161351(11) 0.02501(8) Uani 1 1 d . . .
P1 P 0.05614(5) 0.09211(7) 0.23846(4) 0.0276(2) Uani 1 1 d . . .
P2 P 0.09904(5) -0.07810(6) 0.19940(4) 0.0263(2) Uani 1 1 d . . .
P3 P 0.28734(5) 0.03252(6) 0.18161(4) 0.02523(19) Uani 1 1 d . . .
P4 P 0.23967(5) 0.20233(7) 0.23052(4) 0.0263(2) Uani 1 1 d . . .
Cl1 Cl -0.04902(7) 0.01219(10) 0.29791(6) 0.0572(3) Uani 1 1 d . . .
Cl2 Cl -0.00208(6) -0.16771(7) 0.25751(5) 0.0442(3) Uani 1 1 d . . .
C1 C 0.13131(18) 0.0966(2) 0.20485(15) 0.0266(7) Uani 1 1 d . . .
H1A H 0.1307 0.1386 0.1751 0.032 Uiso 1 1 calc R . .
C2 C 0.15563(18) 0.0083(3) 0.18600(15) 0.0268(7) Uani 1 1 d . . .
H2A H 0.1652 0.0100 0.1473 0.032 Uiso 1 1 calc R . .
C3 C 0.21494(18) 0.0216(2) 0.22089(15) 0.0257(7) Uani 1 1 d . . .
H3A H 0.2192 -0.0214 0.2499 0.031 Uiso 1 1 calc R . .
C4 C 0.18954(18) 0.1074(2) 0.24162(15) 0.0267(7) Uani 1 1 d . . .
H4A H 0.1788 0.1028 0.2800 0.032 Uiso 1 1 calc R . .
N1 N 0.39266(16) 0.1589(2) 0.20186(15) 0.0317(7) Uani 1 1 d . . .
N2 N 0.36894(19) 0.1604(2) 0.09704(15) 0.0351(8) Uani 1 1 d . . .
N3 N 0.31960(16) 0.3067(2) 0.14869(14) 0.0295(7) Uani 1 1 d . . .
N4 N 0.23789(16) 0.2026(2) 0.10388(13) 0.0294(7) Uani 1 1 d . . .
C11 C 0.0658(2) 0.1594(3) 0.29691(18) 0.0362(9) Uani 1 1 d . . .
C12 C 0.0645(2) 0.2470(3) 0.2948(2) 0.0455(11) Uani 1 1 d . . .
H12A H 0.0546 0.2749 0.2623 0.055 Uiso 1 1 calc R . .
C13 C 0.0776(3) 0.2936(5) 0.3407(3) 0.072(2) Uani 1 1 d . . .
H13A H 0.0761 0.3535 0.3395 0.087 Uiso 1 1 calc R . .
C14 C 0.0931(4) 0.2526(7) 0.3885(3) 0.091(3) Uani 1 1 d . . .
H14A H 0.1017 0.2846 0.4197 0.109 Uiso 1 1 calc R . .
C15 C 0.0960(4) 0.1647(6) 0.3904(3) 0.083(3) Uani 1 1 d . . .
H15A H 0.1083 0.1372 0.4225 0.100 Uiso 1 1 calc R . .
C16 C 0.0809(3) 0.1175(4) 0.3457(2) 0.0546(13) Uani 1 1 d . . .
H16A H 0.0807 0.0576 0.3475 0.065 Uiso 1 1 calc R . .
C21 C 0.0023(2) 0.1436(3) 0.19163(19) 0.0357(9) Uani 1 1 d . . .
C22 C -0.0494(2) 0.1828(3) 0.2100(2) 0.0462(12) Uani 1 1 d . . .
H22A H -0.0560 0.1867 0.2471 0.055 Uiso 1 1 calc R . .
C23 C -0.0926(3) 0.2173(5) 0.1728(3) 0.0645(17) Uani 1 1 d . . .
H23A H -0.1273 0.2463 0.1852 0.077 Uiso 1 1 calc R . .
C24 C -0.0842(3) 0.2085(5) 0.1190(3) 0.073(2) Uani 1 1 d . . .
H24A H -0.1138 0.2297 0.0943 0.088 Uiso 1 1 calc R . .
C25 C -0.0328(3) 0.1691(5) 0.1010(3) 0.0692(19) Uani 1 1 d . . .
H25A H -0.0267 0.1642 0.0638 0.083 Uiso 1 1 calc R . .
C26 C 0.0106(3) 0.1362(4) 0.1368(2) 0.0505(13) Uani 1 1 d . . .
H26A H 0.0457 0.1087 0.1240 0.061 Uiso 1 1 calc R . .
C31 C 0.0684(2) -0.0951(3) 0.13126(16) 0.0326(8) Uani 1 1 d . . .
C32 C 0.1071(2) -0.1035(4) 0.08802(18) 0.0450(11) Uani 1 1 d . . .
H32A H 0.1499 -0.1058 0.0939 0.054 Uiso 1 1 calc R . .
C33 C 0.0829(3) -0.1083(5) 0.0369(2) 0.0689(19) Uani 1 1 d . . .
H33A H 0.1091 -0.1111 0.0074 0.083 Uiso 1 1 calc R . .
C34 C 0.0196(4) -0.1090(5) 0.0287(2) 0.073(2) Uani 1 1 d . . .
H34A H 0.0030 -0.1145 -0.0064 0.088 Uiso 1 1 calc R . .
C35 C -0.0188(3) -0.1018(6) 0.0709(3) 0.074(2) Uani 1 1 d . . .
H35A H -0.0616 -0.1016 0.0648 0.089 Uiso 1 1 calc R . .
C36 C 0.0051(3) -0.0948(4) 0.1224(2) 0.0523(14) Uani 1 1 d . . .
H36A H -0.0214 -0.0898 0.1516 0.063 Uiso 1 1 calc R . .
C41 C 0.1404(2) -0.1735(3) 0.21930(18) 0.0328(9) Uani 1 1 d . . .
C42 C 0.1448(2) -0.2442(3) 0.1858(2) 0.0395(10) Uani 1 1 d . . .
H42A H 0.1263 -0.2431 0.1513 0.047 Uiso 1 1 calc R . .
C43 C 0.1762(3) -0.3159(4) 0.2031(3) 0.0560(14) Uani 1 1 d . . .
H43A H 0.1784 -0.3638 0.1806 0.067 Uiso 1 1 calc R . .
C44 C 0.2040(4) -0.3170(4) 0.2528(3) 0.0694(19) Uani 1 1 d . . .
H44A H 0.2255 -0.3659 0.2643 0.083 Uiso 1 1 calc R . .
C45 C 0.2010(3) -0.2478(4) 0.2861(3) 0.0657(17) Uani 1 1 d . . .
H45A H 0.2209 -0.2488 0.3201 0.079 Uiso 1 1 calc R . .
C46 C 0.1683(3) -0.1764(3) 0.2694(2) 0.0467(12) Uani 1 1 d . . .
H46A H 0.1652 -0.1294 0.2926 0.056 Uiso 1 1 calc R . .
C51 C 0.2800(2) -0.0511(3) 0.13005(17) 0.0325(8) Uani 1 1 d . . .
C52 C 0.2870(2) -0.0331(3) 0.07604(18) 0.0407(10) Uani 1 1 d . . .
H52A H 0.2943 0.0233 0.0652 0.049 Uiso 1 1 calc R . .
C53 C 0.2834(3) -0.0970(4) 0.0379(2) 0.0528(13) Uani 1 1 d . . .
H53A H 0.2889 -0.0843 0.0014 0.063 Uiso 1 1 calc R . .
C54 C 0.2716(3) -0.1793(3) 0.0535(2) 0.0503(13) Uani 1 1 d . . .
H54A H 0.2679 -0.2225 0.0275 0.060 Uiso 1 1 calc R . .
C55 C 0.2651(2) -0.1986(3) 0.1069(2) 0.0425(10) Uani 1 1 d . . .
H55A H 0.2575 -0.2552 0.1172 0.051 Uiso 1 1 calc R . .
C56 C 0.2697(2) -0.1350(3) 0.14570(18) 0.0338(9) Uani 1 1 d . . .
H56A H 0.2657 -0.1485 0.1823 0.041 Uiso 1 1 calc R . .
C61 C 0.3445(2) -0.0192(3) 0.22649(17) 0.0310(8) Uani 1 1 d . . .
C62 C 0.3980(2) -0.0494(3) 0.2034(2) 0.0395(10) Uani 1 1 d . . .
H62A H 0.4034 -0.0448 0.1662 0.047 Uiso 1 1 calc R . .
C63 C 0.4438(3) -0.0866(4) 0.2364(3) 0.0559(14) Uani 1 1 d . . .
H63A H 0.4804 -0.1064 0.2215 0.067 Uiso 1 1 calc R . .
C64 C 0.4351(3) -0.0938(4) 0.2894(3) 0.0629(17) Uani 1 1 d . . .
H64A H 0.4656 -0.1203 0.3109 0.075 Uiso 1 1 calc R . .
C65 C 0.3836(3) -0.0641(4) 0.3129(3) 0.0583(15) Uani 1 1 d . . .
H65A H 0.3794 -0.0688 0.3503 0.070 Uiso 1 1 calc R . .
C66 C 0.3369(2) -0.0265(3) 0.2813(2) 0.0428(11) Uani 1 1 d . . .
H66A H 0.3008 -0.0064 0.2972 0.051 Uiso 1 1 calc R . .
C71 C 0.1875(2) 0.2950(3) 0.21907(18) 0.0347(9) Uani 1 1 d . . .
C72 C 0.1905(3) 0.3657(4) 0.2539(3) 0.0566(14) Uani 1 1 d . . .
H72A H 0.2167 0.3652 0.2845 0.068 Uiso 1 1 calc R . .
C73 C 0.1538(4) 0.4367(4) 0.2420(3) 0.0721(19) Uani 1 1 d . . .
H73A H 0.1559 0.4840 0.2651 0.087 Uiso 1 1 calc R . .
C74 C 0.1156(3) 0.4399(4) 0.1987(3) 0.0693(18) Uani 1 1 d . . .
H74A H 0.0917 0.4889 0.1921 0.083 Uiso 1 1 calc R . .
C75 C 0.1115(3) 0.3716(4) 0.1643(3) 0.0551(14) Uani 1 1 d . . .
H75A H 0.0847 0.3735 0.1341 0.066 Uiso 1 1 calc R . .
C76 C 0.1473(2) 0.2995(3) 0.1745(2) 0.0385(10) Uani 1 1 d . . .
H76A H 0.1444 0.2528 0.1509 0.046 Uiso 1 1 calc R . .
C81 C 0.2723(2) 0.2272(3) 0.29745(18) 0.0375(9) Uani 1 1 d . . .
C82 C 0.3158(2) 0.2927(3) 0.3007(2) 0.0458(11) Uani 1 1 d . . .
H82A H 0.3256 0.3221 0.2692 0.055 Uiso 1 1 calc R . .
C83 C 0.3448(3) 0.3158(5) 0.3484(3) 0.0647(17) Uani 1 1 d . . .
H83A H 0.3738 0.3602 0.3494 0.078 Uiso 1 1 calc R . .
C84 C 0.3305(6) 0.2725(7) 0.3944(3) 0.125(5) Uani 1 1 d . . .
H84A H 0.3479 0.2888 0.4277 0.150 Uiso 1 1 calc R . .
C85 C 0.2902(8) 0.2048(9) 0.3909(3) 0.114(8) Uani 1 1 d . . .
H85A H 0.2826 0.1725 0.4218 0.137 Uiso 1 1 calc R . .
C86 C 0.2608(5) 0.1836(5) 0.3429(2) 0.092(3) Uani 1 1 d . . .
H86A H 0.2326 0.1382 0.3419 0.111 Uiso 1 1 calc R . .
C1A C 0.4039(2) 0.1482(3) 0.25467(19) 0.0375(10) Uani 1 1 d . . .
H1AA H 0.3706 0.1517 0.2779 0.045 Uiso 1 1 calc R . .
C1B C 0.4617(2) 0.1321(3) 0.2769(2) 0.0455(12) Uani 1 1 d . . .
H1BA H 0.4669 0.1238 0.3142 0.055 Uiso 1 1 calc R . .
C1C C 0.5110(2) 0.1284(3) 0.2442(3) 0.0527(14) Uani 1 1 d . . .
H1CA H 0.5508 0.1194 0.2586 0.063 Uiso 1 1 calc R . .
C1D C 0.5015(2) 0.1381(3) 0.1901(2) 0.0464(11) Uani 1 1 d . . .
H1DA H 0.5348 0.1343 0.1668 0.056 Uiso 1 1 calc R . .
C1E C 0.4425(2) 0.1535(3) 0.1691(2) 0.0365(9) Uani 1 1 d . . .
C2A C 0.3546(2) 0.1663(3) 0.04405(18) 0.0404(10) Uani 1 1 d . . .
H2AA H 0.3128 0.1675 0.0336 0.049 Uiso 1 1 calc R . .
C2B C 0.3981(3) 0.1707(4) 0.0039(2) 0.0579(15) Uani 1 1 d . . .
H2BA H 0.3861 0.1718 -0.0326 0.069 Uiso 1 1 calc R . .
C2C C 0.4589(3) 0.1733(5) 0.0194(3) 0.073(2) Uani 1 1 d . . .
H2CA H 0.4894 0.1791 -0.0065 0.088 Uiso 1 1 calc R . .
C2D C 0.4750(3) 0.1673(5) 0.0727(3) 0.0619(17) Uani 1 1 d . . .
H2DA H 0.5167 0.1674 0.0834 0.074 Uiso 1 1 calc R . .
C2E C 0.4291(2) 0.1611(3) 0.1115(2) 0.0401(10) Uani 1 1 d . . .
C3A C 0.3594(2) 0.3577(3) 0.17572(19) 0.0365(9) Uani 1 1 d . . .
H3AA H 0.3888 0.3326 0.1991 0.044 Uiso 1 1 calc R . .
C3B C 0.3589(3) 0.4449(3) 0.1705(2) 0.0487(12) Uani 1 1 d . . .
H3BA H 0.3864 0.4787 0.1909 0.058 Uiso 1 1 calc R . .
C3C C 0.3176(3) 0.4821(4) 0.1349(3) 0.0622(16) Uani 1 1 d . . .
H3CA H 0.3168 0.5415 0.1304 0.075 Uiso 1 1 calc R . .
C3D C 0.2772(3) 0.4304(3) 0.1058(3) 0.0581(15) Uani 1 1 d . . .
H3DA H 0.2486 0.4547 0.0813 0.070 Uiso 1 1 calc R . .
C3E C 0.2791(2) 0.3432(3) 0.11276(19) 0.0378(10) Uani 1 1 d . . .
C4A C 0.1984(2) 0.1467(3) 0.08070(16) 0.0326(9) Uani 1 1 d . . .
H4AA H 0.1990 0.0901 0.0931 0.039 Uiso 1 1 calc R . .
C4B C 0.1571(3) 0.1680(3) 0.0397(2) 0.0442(11) Uani 1 1 d . . .
H4BA H 0.1303 0.1270 0.0246 0.053 Uiso 1 1 calc R . .
C4C C 0.1562(3) 0.2515(4) 0.0212(2) 0.0545(14) Uani 1 1 d . . .
H4CA H 0.1282 0.2685 -0.0060 0.065 Uiso 1 1 calc R . .
C4D C 0.1972(3) 0.3089(3) 0.0436(2) 0.0481(12) Uani 1 1 d . . .
H4DA H 0.1985 0.3652 0.0308 0.058 Uiso 1 1 calc R . .
C4E C 0.2366(2) 0.2831(3) 0.08538(17) 0.0353(9) Uani 1 1 d . . .
P5 P 0.15333(7) -0.39795(9) 0.03564(6) 0.0529(3) Uani 1 1 d . . .
F1 F 0.1715(3) -0.4913(3) 0.0186(3) 0.123(3) Uani 1 1 d . . .
F2 F 0.1915(3) -0.3557(5) -0.0097(2) 0.1128(18) Uani 1 1 d . . .
F3 F 0.1132(3) -0.4380(6) 0.0804(3) 0.147(3) Uani 1 1 d . . .
F4 F 0.2118(2) -0.3940(3) 0.07455(19) 0.0828(13) Uani 1 1 d . . .
F5 F 0.1341(3) -0.3074(3) 0.0542(3) 0.1099(19) Uani 1 1 d . . .
F6 F 0.0951(2) -0.4000(3) -0.00411(17) 0.0816(12) Uani 1 1 d . . .
P6 P 0.22373(9) -0.05886(16) 0.41184(6) 0.0727(5) Uani 1 1 d . . .
F7 F 0.2517(3) -0.0950(5) 0.4662(2) 0.134(3) Uani 1 1 d . . .
F8 F 0.2627(3) -0.1256(4) 0.3767(2) 0.1014(15) Uani 1 1 d . . .
F9 F 0.1703(3) -0.1258(5) 0.4113(2) 0.133(3) Uani 1 1 d . . .
F10 F 0.1959(2) -0.0211(3) 0.35699(16) 0.0917(15) Uani 1 1 d . . .
F11 F 0.2821(2) 0.0040(4) 0.40877(18) 0.0951(15) Uani 1 1 d . . .
F12 F 0.1871(3) 0.0070(6) 0.4444(2) 0.158(3) Uani 1 1 d . . .
C5 C 0.0222(5) -0.1457(8) 0.3990(4) 0.106(3) Uani 1 1 d . . .
H5A H -0.0058 -0.1336 0.3685 0.127 Uiso 1 1 calc R . .
H5B H 0.0640 -0.1321 0.3879 0.127 Uiso 1 1 calc R . .
Cl3 Cl 0.0038(4) -0.0806(4) 0.45100(15) 0.243(3) Uani 1 1 d . . .
Cl4 Cl 0.0188(3) -0.2474(3) 0.4126(2) 0.249(4) Uani 1 1 d . . .
C6 C 0.4962(7) 0.0548(8) 0.4980(6) 0.128(4) Uani 1 1 d . . .
H6A H 0.5153 -0.0005 0.5059 0.154 Uiso 1 1 calc R . .
H6B H 0.5288 0.0929 0.4859 0.154 Uiso 1 1 calc R . .
Cl5 Cl 0.4445(4) 0.0413(4) 0.4461(3) 0.243(3) Uani 1 1 d . . .
Cl6 Cl 0.4689(3) 0.0940(6) 0.5555(3) 0.254(4) Uani 1 1 d . . .
C7 C 0.3823(2) 0.4039(3) -0.09905(13) 0.94(15) Uani 0.70 1 d P . .
H7A H 0.4260 0.4184 -0.0960 1.130 Uiso 0.70 1 calc PR . .
H7B H 0.3600 0.4491 -0.1186 1.130 Uiso 0.70 1 calc PR . .
Cl7 Cl 0.3517(2) 0.3838(3) -0.03855(13) 0.154(2) Uani 0.70 1 d PR . .
Cl8 Cl 0.3690(2) 0.2932(3) -0.13138(13) 0.479(18) Uani 0.70 1 d PR . .
O1 O 0.2523(2) 0.5161(3) 0.35569(13) 0.195(6) Uani 1 1 d R . .
C8 C 0.2171(2) 0.4944(3) 0.39518(13) 0.77(8) Uani 1 1 d R . .
O2 O 0.1246(2) 0.5693(3) 0.38243(13) 0.311(13) Uani 1 1 d R . .

loop_
_atom_site_aniso_label
_atom_site_aniso_U_11
_atom_site_aniso_U_22
_atom_site_aniso_U_33
_atom_site_aniso_U_23
_atom_site_aniso_U_13
_atom_site_aniso_U_12
Ni1 0.0265(3) 0.0285(3) 0.0357(2) -0.00067(19) 0.00578(19) -0.0040(2)
Ru1 0.02161(14) 0.02307(14) 0.03032(13) 0.00220(11) -0.00005(9) 0.00035(12)
P1 0.0229(5) 0.0256(5) 0.0342(5) -0.0006(4) 0.0018(4) 0.0012(4)
P2 0.0239(5) 0.0248(5) 0.0301(4) -0.0023(4) 0.0004(4) -0.0029(4)
P3 0.0223(5) 0.0223(5) 0.0310(4) -0.0001(3) 0.0007(3) 0.0014(4)
P4 0.0240(5) 0.0236(5) 0.0313(5) -0.0019(4) -0.0001(4) -0.0024(4)
Cl1 0.0463(7) 0.0495(8) 0.0772(9) -0.0073(6) 0.0313(6) -0.0031(6)
Cl2 0.0439(7) 0.0328(6) 0.0563(6) -0.0005(4) 0.0080(5) -0.0133(5)
C1 0.0224(18) 0.0243(18) 0.0332(18) -0.0006(14) 0.0044(14) 0.0002(15)
C2 0.0216(17) 0.0262(19) 0.0326(18) 0.0027(14) 0.0022(14) -0.0006(15)
C3 0.0250(18) 0.0194(17) 0.0327(18) 0.0008(13) 0.0019(14) -0.0038(15)
C4 0.0230(18) 0.0265(19) 0.0305(17) 0.0026(14) 0.0015(14) -0.0019(15)
N1 0.0199(17) 0.0246(17) 0.050(2) 0.0013(14) -0.0050(14) -0.0012(14)
N2 0.032(2) 0.0335(19) 0.0402(19) 0.0009(15) 0.0116(15) 0.0007(16)
N3 0.0279(19) 0.0195(15) 0.0413(19) 0.0075(12) 0.0020(13) -0.0015(13)
N4 0.0256(17) 0.0270(17) 0.0353(16) 0.0032(13) -0.0021(13) 0.0016(14)
C11 0.026(2) 0.044(3) 0.039(2) -0.0080(18) 0.0061(16) 0.0002(18)
C12 0.039(3) 0.039(3) 0.059(3) -0.016(2) -0.004(2) -0.001(2)
C13 0.056(4) 0.068(4) 0.093(5) -0.046(4) 0.002(3) -0.004(3)
C14 0.070(5) 0.138(9) 0.065(4) -0.057(5) 0.002(3) -0.015(5)
C15 0.090(6) 0.122(8) 0.036(3) -0.017(3) -0.006(3) 0.001(5)
C16 0.067(4) 0.061(4) 0.036(2) 0.005(2) 0.006(2) 0.000(3)
C21 0.027(2) 0.031(2) 0.048(2) 0.0006(18) -0.0040(17) 0.0034(18)
C22 0.031(2) 0.046(3) 0.062(3) -0.011(2) -0.007(2) 0.009(2)
C23 0.044(3) 0.066(4) 0.082(4) -0.012(3) -0.014(3) 0.023(3)
C24 0.058(4) 0.084(5) 0.076(4) 0.011(4) -0.023(3) 0.016(4)
C25 0.054(4) 0.096(6) 0.057(3) 0.014(3) -0.007(3) 0.010(3)
C26 0.041(3) 0.069(4) 0.041(2) 0.005(2) -0.003(2) 0.008(3)
C31 0.033(2) 0.034(2) 0.0310(18) 0.0009(15) -0.0062(15) -0.0017(17)
C32 0.041(3) 0.056(3) 0.038(2) -0.009(2) 0.0025(19) 0.002(2)
C33 0.069(4) 0.100(5) 0.038(3) -0.013(3) 0.008(3) -0.013(4)
C34 0.080(5) 0.099(6) 0.039(3) -0.006(3) -0.016(3) -0.010(4)
C35 0.048(4) 0.113(6) 0.061(4) -0.005(4) -0.022(3) -0.004(4)
C36 0.038(3) 0.081(4) 0.037(2) 0.000(2) -0.0044(19) -0.011(3)
C41 0.028(2) 0.027(2) 0.043(2) 0.0022(15) 0.0028(17) -0.0029(16)
C42 0.038(3) 0.031(2) 0.050(2) -0.0031(18) 0.0037(19) -0.0039(19)
C43 0.059(4) 0.033(3) 0.076(4) 0.006(2) 0.014(3) 0.008(2)
C44 0.090(5) 0.039(3) 0.079(4) 0.019(3) -0.014(4) 0.017(3)
C45 0.076(4) 0.060(4) 0.061(3) 0.016(3) -0.024(3) 0.003(3)
C46 0.061(3) 0.033(2) 0.046(3) 0.0061(18) -0.011(2) -0.009(2)
C51 0.026(2) 0.033(2) 0.038(2) -0.0041(16) 0.0005(15) 0.0034(17)
C52 0.047(3) 0.040(3) 0.035(2) 0.0000(18) 0.0012(19) 0.005(2)
C53 0.075(4) 0.047(3) 0.037(2) -0.007(2) 0.004(2) 0.001(3)
C54 0.053(3) 0.047(3) 0.051(3) -0.021(2) 0.002(2) 0.004(2)
C55 0.040(3) 0.032(2) 0.056(3) -0.011(2) 0.003(2) 0.003(2)
C56 0.027(2) 0.031(2) 0.044(2) -0.0022(16) -0.0004(16) 0.0012(17)
C61 0.028(2) 0.0222(18) 0.042(2) 0.0024(16) -0.0029(16) 0.0023(16)
C62 0.026(2) 0.034(2) 0.059(3) -0.0043(19) -0.0039(19) 0.0062(18)
C63 0.037(3) 0.043(3) 0.088(4) -0.005(3) -0.006(3) 0.011(2)
C64 0.051(3) 0.052(3) 0.084(4) 0.025(3) -0.024(3) 0.012(3)
C65 0.045(3) 0.070(4) 0.060(3) 0.017(3) -0.014(2) -0.002(3)
C66 0.034(2) 0.043(3) 0.051(3) 0.006(2) -0.005(2) 0.004(2)
C71 0.032(2) 0.0216(19) 0.050(2) -0.0011(16) 0.0015(18) 0.0007(17)
C72 0.054(3) 0.036(3) 0.079(4) -0.019(2) -0.005(3) 0.008(2)
C73 0.072(4) 0.041(3) 0.103(5) -0.025(3) -0.002(4) 0.015(3)
C74 0.065(4) 0.036(3) 0.108(5) 0.008(3) 0.003(4) 0.022(3)
C75 0.047(3) 0.047(3) 0.071(3) 0.012(3) 0.000(3) 0.016(3)
C76 0.030(2) 0.033(2) 0.052(3) 0.0071(18) 0.0043(18) 0.0037(18)
C81 0.037(2) 0.035(2) 0.041(2) -0.0076(17) -0.0022(17) -0.0047(19)
C82 0.045(3) 0.046(3) 0.046(2) -0.010(2) -0.001(2) -0.011(2)
C83 0.062(4) 0.071(4) 0.060(3) -0.013(3) -0.014(3) -0.027(3)
C84 0.201(12) 0.114(8) 0.057(4) 0.001(4) -0.051(6) -0.076(8)
C85 0.180(17) 0.119(11) 0.042(4) 0.024(5) -0.045(6) -0.067(12)
C86 0.143(8) 0.093(5) 0.040(3) 0.016(3) -0.029(4) -0.074(5)
C1A 0.031(2) 0.034(2) 0.047(2) -0.0020(19) -0.0096(18) -0.0009(19)
C1B 0.043(3) 0.037(3) 0.056(3) 0.002(2) -0.021(2) 0.001(2)
C1C 0.035(3) 0.039(3) 0.083(4) -0.002(2) -0.022(3) -0.003(2)
C1D 0.030(2) 0.041(3) 0.069(3) -0.002(2) 0.000(2) 0.000(2)
C1E 0.024(2) 0.0225(19) 0.063(3) -0.0027(18) 0.0012(18) -0.0011(16)
C2A 0.038(3) 0.048(3) 0.036(2) 0.0011(18) 0.0073(18) 0.004(2)
C2B 0.061(4) 0.071(4) 0.042(3) 0.010(2) 0.015(2) 0.006(3)
C2C 0.054(4) 0.094(6) 0.073(4) 0.013(3) 0.029(3) 0.002(3)
C2D 0.035(3) 0.089(5) 0.062(3) 0.005(3) 0.018(2) 0.007(3)
C2E 0.031(2) 0.030(2) 0.060(3) 0.0037(19) 0.009(2) -0.0022(18)
C3A 0.025(2) 0.030(2) 0.054(2) 0.0059(18) -0.0028(18) -0.0058(17)
C3B 0.043(3) 0.028(2) 0.074(3) 0.001(2) -0.007(2) -0.006(2)
C3C 0.058(3) 0.028(3) 0.100(5) 0.012(3) -0.014(3) -0.006(2)
C3D 0.052(3) 0.033(3) 0.089(4) 0.012(3) -0.017(3) -0.001(2)
C3E 0.033(2) 0.031(2) 0.049(2) 0.0051(18) 0.0000(18) 0.0019(19)
C4A 0.033(2) 0.031(2) 0.0337(19) 0.0005(16) -0.0015(16) -0.0030(18)
C4B 0.043(3) 0.048(3) 0.041(2) -0.0018(19) -0.009(2) -0.002(2)
C4C 0.059(3) 0.055(3) 0.049(3) 0.004(2) -0.018(2) 0.005(3)
C4D 0.057(3) 0.041(3) 0.045(3) 0.011(2) -0.013(2) 0.005(2)
C4E 0.034(2) 0.032(2) 0.039(2) 0.0106(16) -0.0047(17) -0.0002(18)
P5 0.0569(9) 0.0373(7) 0.0642(8) 0.0002(6) -0.0083(7) 0.0071(6)
F1 0.162(5) 0.057(3) 0.146(5) -0.037(3) -0.090(4) 0.051(3)
F2 0.092(4) 0.145(5) 0.102(4) 0.040(4) 0.017(3) -0.004(4)
F3 0.136(6) 0.188(7) 0.116(4) 0.079(5) -0.009(4) -0.039(5)
F4 0.080(3) 0.060(2) 0.106(3) -0.016(2) -0.037(2) 0.015(2)
F5 0.118(4) 0.073(3) 0.137(4) -0.039(3) -0.027(4) 0.045(3)
F6 0.077(3) 0.078(3) 0.088(3) 0.014(2) -0.027(2) 0.000(2)
P6 0.0661(10) 0.1152(16) 0.0363(7) 0.0086(8) -0.0071(6) -0.0232(10)
F7 0.102(4) 0.230(8) 0.067(3) 0.066(4) -0.031(3) -0.046(4)
F8 0.104(4) 0.095(4) 0.104(3) -0.011(3) -0.009(3) 0.001(3)
F9 0.092(4) 0.209(7) 0.098(4) 0.049(4) -0.019(3) -0.072(4)
F10 0.126(4) 0.092(3) 0.056(2) -0.007(2) -0.029(2) 0.011(3)
F11 0.095(3) 0.122(4) 0.069(2) -0.009(2) 0.001(2) -0.039(3)
F12 0.109(5) 0.269(10) 0.094(4) -0.076(5) -0.004(3) 0.057(6)
C5 0.101(7) 0.137(9) 0.079(5) 0.026(5) -0.020(5) -0.019(6)
Cl3 0.395(9) 0.248(6) 0.087(2) -0.017(3) 0.019(3) 0.086(6)
Cl4 0.346(8) 0.132(3) 0.258(6) 0.079(3) -0.208(6) -0.079(4)
C6 0.137(10) 0.092(8) 0.157(11) 0.005(7) 0.022(8) -0.011(7)
Cl5 0.314(7) 0.169(4) 0.239(6) 0.059(4) -0.152(6) -0.084(5)
Cl6 0.199(5) 0.355(10) 0.206(5) -0.108(6) 0.004(4) 0.078(6)
C7 0.82(17) 1.9(3) 0.14(3) 0.33(9) -0.22(6) -1.0(2)
Cl7 0.159(5) 0.200(6) 0.102(3) 0.046(3) -0.009(3) -0.005(4)
Cl8 1.09(5) 0.162(8) 0.196(9) 0.003(6) 0.233(18) -0.173(17)
O1 0.376(18) 0.103(6) 0.101(5) -0.025(4) -0.108(8) 0.071(8)
C8 0.51(8) 0.49(8) 1.3(2) -0.07(10) -0.64(12) -0.11(6)
O2 0.54(3) 0.280(18) 0.118(8) 0.062(10) 0.124(14) 0.21(2)

loop_
_atom_type_symbol
_atom_type_description
_atom_type_scat_dispersion_real
_atom_type_scat_dispersion_imag
_atom_type_scat_source
C C 0.0033 0.0016 'International Tables Vol C Tables 4.2.6.8 and 6.1.1.4'
H H 0.0000 0.0000 'International Tables Vol C Tables 4.2.6.8 and 6.1.1.4'
N N 0.0061 0.0033 'International Tables Vol C Tables 4.2.6.8 and 6.1.1.4'
F F 0.0171 0.0103 'International Tables Vol C Tables 4.2.6.8 and 6.1.1.4'
P P 0.1023 0.0942 'International Tables Vol C Tables 4.2.6.8 and 6.1.1.4'
Cl Cl 0.1484 0.1585 'International Tables Vol C Tables 4.2.6.8 and 6.1.1.4'
Ni Ni 0.3393 1.1124 'International Tables Vol C Tables 4.2.6.8 and 6.1.1.4'
Ru Ru -1.2594 0.8363 'International Tables Vol C Tables 4.2.6.8 and 6.1.1.4'
O O 0.0106 0.0060 'International Tables Vol C Tables 4.2.6.8 and 6.1.1.4'

loop_
_geom_angle_atom_site_label_1
_geom_angle_atom_site_label_2
_geom_angle_atom_site_label_3
_geom_angle
_geom_angle_site_symmetry_1
_geom_angle_site_symmetry_3
_geom_angle_publ_flag
P1 Ni1 P2 89.05(4) . . ?
P1 Ni1 Cl2 174.91(5) . . ?
P2 Ni1 Cl2 88.49(5) . . ?
P1 Ni1 Cl1 88.69(5) . . ?
P2 Ni1 Cl1 174.14(6) . . ?
Cl2 Ni1 Cl1 93.33(6) . . ?
N4 Ru1 N1 163.67(14) . . ?
N4 Ru1 N3 77.54(13) . . ?
N1 Ru1 N3 93.84(13) . . ?
N4 Ru1 N2 88.01(15) . . ?
N1 Ru1 N2 77.26(16) . . ?
N3 Ru1 N2 84.37(14) . . ?
N4 Ru1 P3 102.61(10) . . ?
N1 Ru1 P3 87.24(10) . . ?
N3 Ru1 P3 174.78(10) . . ?
N2 Ru1 P3 100.85(11) . . ?
N4 Ru1 P4 90.63(10) . . ?
N1 Ru1 P4 103.44(11) . . ?
N3 Ru1 P4 90.60(10) . . ?
N2 Ru1 P4 174.97(11) . . ?
P3 Ru1 P4 84.18(4) . . ?
C11 P1 C21 108.4(2) . . ?
C11 P1 C1 104.67(19) . . ?
C21 P1 C1 104.8(2) . . ?
C11 P1 Ni1 117.20(17) . . ?
C21 P1 Ni1 109.67(15) . . ?
C1 P1 Ni1 111.30(13) . . ?
C41 P2 C31 107.5(2) . . ?
C41 P2 C2 108.90(19) . . ?
C31 P2 C2 99.66(19) . . ?
C41 P2 Ni1 116.57(15) . . ?
C31 P2 Ni1 110.88(15) . . ?
C2 P2 Ni1 111.93(13) . . ?
C51 P3 C61 98.85(19) . . ?
C51 P3 C3 103.78(19) . . ?
C61 P3 C3 101.88(19) . . ?
C51 P3 Ru1 123.05(15) . . ?
C61 P3 Ru1 115.45(14) . . ?
C3 P3 Ru1 111.13(12) . . ?
C81 P4 C71 101.1(2) . . ?
C81 P4 C4 104.46(19) . . ?
C71 P4 C4 106.85(19) . . ?
C81 P4 Ru1 118.29(16) . . ?
C71 P4 Ru1 115.23(15) . . ?
C4 P4 Ru1 109.73(13) . . ?
C4 C1 C2 89.8(3) . . ?
C4 C1 P1 117.0(3) . . ?
C2 C1 P1 114.2(3) . . ?
C4 C1 H1A 111.4 . . ?
C2 C1 H1A 111.4 . . ?
P1 C1 H1A 111.4 . . ?
C3 C2 C1 89.7(3) . . ?
C3 C2 P2 122.7(3) . . ?
C1 C2 P2 111.2(3) . . ?
C3 C2 H2A 110.4 . . ?
C1 C2 H2A 110.4 . . ?
P2 C2 H2A 110.4 . . ?
C4 C3 C2 90.3(3) . . ?
C4 C3 P3 113.8(3) . . ?
C2 C3 P3 114.6(3) . . ?
C4 C3 H3A 112.1 . . ?
C2 C3 H3A 112.1 . . ?
P3 C3 H3A 112.1 . . ?
C3 C4 C1 90.1(3) . . ?
C3 C4 P4 115.4(3) . . ?
C1 C4 P4 118.0(3) . . ?
C3 C4 H4A 110.6 . . ?
C1 C4 H4A 110.6 . . ?
P4 C4 H4A 110.6 . . ?
C1A N1 C1E 116.4(4) . . ?
C1A N1 Ru1 128.3(3) . . ?
C1E N1 Ru1 115.1(3) . . ?
C2E N2 C2A 117.4(4) . . ?
C2E N2 Ru1 115.3(3) . . ?
C2A N2 Ru1 126.3(3) . . ?
C3A N3 C3E 118.3(4) . . ?
C3A N3 Ru1 126.3(3) . . ?
C3E N3 Ru1 115.1(3) . . ?
C4E N4 C4A 117.2(4) . . ?
C4E N4 Ru1 116.2(3) . . ?
C4A N4 Ru1 126.3(3) . . ?
C12 C11 C16 120.2(5) . . ?
C12 C11 P1 123.5(4) . . ?
C16 C11 P1 116.1(4) . . ?
C11 C12 C13 119.7(6) . . ?
C11 C12 H12A 120.2 . . ?
C13 C12 H12A 120.2 . . ?
C12 C13 C14 120.2(7) . . ?
C12 C13 H13A 119.9 . . ?
C14 C13 H13A 119.9 . . ?
C15 C14 C13 120.2(6) . . ?
C15 C14 H14A 119.9 . . ?
C13 C14 H14A 119.9 . . ?
C16 C15 C14 120.2(7) . . ?
C16 C15 H15A 119.9 . . ?
C14 C15 H15A 119.9 . . ?
C15 C16 C11 119.4(7) . . ?
C15 C16 H16A 120.3 . . ?
C11 C16 H16A 120.3 . . ?
C22 C21 C26 119.6(5) . . ?
C22 C21 P1 120.4(4) . . ?
C26 C21 P1 119.7(4) . . ?
C21 C22 C23 119.6(6) . . ?
C21 C22 H22A 120.2 . . ?
C23 C22 H22A 120.2 . . ?
C24 C23 C22 120.1(6) . . ?
C24 C23 H23A 120.0 . . ?
C22 C23 H23A 120.0 . . ?
C25 C24 C23 120.0(6) . . ?
C25 C24 H24A 120.0 . . ?
C23 C24 H24A 120.0 . . ?
C24 C25 C26 120.7(6) . . ?
C24 C25 H25A 119.7 . . ?
C26 C25 H25A 119.7 . . ?
C25 C26 C21 120.0(6) . . ?
C25 C26 H26A 120.0 . . ?
C21 C26 H26A 120.0 . . ?
C32 C31 C36 119.6(4) . . ?
C32 C31 P2 121.3(3) . . ?
C36 C31 P2 119.0(4) . . ?
C33 C32 C31 120.0(5) . . ?
C33 C32 H32A 120.0 . . ?
C31 C32 H32A 120.0 . . ?
C32 C33 C34 119.7(6) . . ?
C32 C33 H33A 120.2 . . ?
C34 C33 H33A 120.2 . . ?
C35 C34 C33 120.7(5) . . ?
C35 C34 H34A 119.7 . . ?
C33 C34 H34A 119.7 . . ?
C34 C35 C36 120.0(6) . . ?
C34 C35 H35A 120.0 . . ?
C36 C35 H35A 120.0 . . ?
C35 C36 C31 119.8(5) . . ?
C35 C36 H36A 120.1 . . ?
C31 C36 H36A 120.1 . . ?
C46 C41 C42 118.8(4) . . ?
C46 C41 P2 118.7(4) . . ?
C42 C41 P2 122.5(4) . . ?
C43 C42 C41 120.3(5) . . ?
C43 C42 H42A 119.8 . . ?
C41 C42 H42A 119.8 . . ?
C44 C43 C42 119.9(6) . . ?
C44 C43 H43A 120.0 . . ?
C42 C43 H43A 120.0 . . ?
C43 C44 C45 120.8(5) . . ?
C43 C44 H44A 119.6 . . ?
C45 C44 H44A 119.6 . . ?
C44 C45 C46 119.5(5) . . ?
C44 C45 H45A 120.2 . . ?
C46 C45 H45A 120.2 . . ?
C41 C46 C45 120.7(5) . . ?
C41 C46 H46A 119.7 . . ?
C45 C46 H46A 119.7 . . ?
C52 C51 C56 119.1(4) . . ?
C52 C51 P3 121.4(4) . . ?
C56 C51 P3 119.4(3) . . ?
C53 C52 C51 120.8(5) . . ?
C53 C52 H52A 119.6 . . ?
C51 C52 H52A 119.6 . . ?
C54 C53 C52 119.8(5) . . ?
C54 C53 H53A 120.1 . . ?
C52 C53 H53A 120.1 . . ?
C55 C54 C53 120.3(5) . . ?
C55 C54 H54A 119.8 . . ?
C53 C54 H54A 119.8 . . ?
C54 C55 C56 120.4(5) . . ?
C54 C55 H55A 119.8 . . ?
C56 C55 H55A 119.8 . . ?
C55 C56 C51 119.6(4) . . ?
C55 C56 H56A 120.2 . . ?
C51 C56 H56A 120.2 . . ?
C66 C61 C62 120.0(4) . . ?
C66 C61 P3 122.7(4) . . ?
C62 C61 P3 117.3(3) . . ?
C61 C62 C63 119.2(5) . . ?
C61 C62 H62A 120.4 . . ?
C63 C62 H62A 120.4 . . ?
C64 C63 C62 119.8(6) . . ?
C64 C63 H63A 120.1 . . ?
C62 C63 H63A 120.1 . . ?
C63 C64 C65 122.1(5) . . ?
C63 C64 H64A 118.9 . . ?
C65 C64 H64A 118.9 . . ?
C64 C65 C66 119.9(6) . . ?
C64 C65 H65A 120.1 . . ?
C66 C65 H65A 120.1 . . ?
C61 C66 C65 119.1(5) . . ?
C61 C66 H66A 120.5 . . ?
C65 C66 H66A 120.5 . . ?
C76 C71 C72 117.8(5) . . ?
C76 C71 P4 121.9(3) . . ?
C72 C71 P4 120.2(4) . . ?
C73 C72 C71 118.7(6) . . ?
C73 C72 H72A 120.7 . . ?
C71 C72 H72A 120.7 . . ?
C74 C73 C72 122.6(6) . . ?
C74 C73 H73A 118.7 . . ?
C72 C73 H73A 118.7 . . ?
C73 C74 C75 119.9(5) . . ?
C73 C74 H74A 120.0 . . ?
C75 C74 H74A 120.0 . . ?
C74 C75 C76 119.6(6) . . ?
C74 C75 H75A 120.2 . . ?
C76 C75 H75A 120.2 . . ?
C75 C76 C71 121.4(5) . . ?
C75 C76 H76A 119.3 . . ?
C71 C76 H76A 119.3 . . ?
C86 C81 C82 117.6(5) . . ?
C86 C81 P4 125.1(4) . . ?
C82 C81 P4 117.1(4) . . ?
C83 C82 C81 122.6(5) . . ?
C83 C82 H82A 118.7 . . ?
C81 C82 H82A 118.7 . . ?
C84 C83 C82 118.6(6) . . ?
C84 C83 H83A 120.7 . . ?
C82 C83 H83A 120.7 . . ?
C83 C84 C85 119.1(6) . . ?
C83 C84 H84A 120.4 . . ?
C85 C84 H84A 120.4 . . ?
C84 C85 C86 121.3(8) . . ?
C84 C85 H85A 119.3 . . ?
C86 C85 H85A 119.3 . . ?
C81 C86 C85 120.7(7) . . ?
C81 C86 H86A 119.7 . . ?
C85 C86 H86A 119.7 . . ?
N1 C1A C1B 123.9(5) . . ?
N1 C1A H1AA 118.1 . . ?
C1B C1A H1AA 118.1 . . ?
C1C C1B C1A 119.2(5) . . ?
C1C C1B H1BA 120.4 . . ?
C1A C1B H1BA 120.4 . . ?
C1B C1C C1D 118.8(5) . . ?
C1B C1C H1CA 120.6 . . ?
C1D C1C H1CA 120.6 . . ?
C1C C1D C1E 120.3(5) . . ?
C1C C1D H1DA 119.9 . . ?
C1E C1D H1DA 119.9 . . ?
N1 C1E C1D 121.4(5) . . ?
N1 C1E C2E 115.8(4) . . ?
C1D C1E C2E 122.7(5) . . ?
N2 C2A C2B 123.9(5) . . ?
N2 C2A H2AA 118.1 . . ?
C2B C2A H2AA 118.1 . . ?
C2C C2B C2A 117.9(5) . . ?
C2C C2B H2BA 121.0 . . ?
C2A C2B H2BA 121.0 . . ?
C2D C2C C2B 119.6(6) . . ?
C2D C2C H2CA 120.2 . . ?
C2B C2C H2CA 120.2 . . ?
C2C C2D C2E 120.1(6) . . ?
C2C C2D H2DA 120.0 . . ?
C2E C2D H2DA 120.0 . . ?
N2 C2E C2D 121.1(5) . . ?
N2 C2E C1E 115.5(4) . . ?
C2D C2E C1E 123.4(5) . . ?
N3 C3A C3B 122.7(4) . . ?
N3 C3A H3AA 118.7 . . ?
C3B C3A H3AA 118.7 . . ?
C3C C3B C3A 119.2(5) . . ?
C3C C3B H3BA 120.4 . . ?
C3A C3B H3BA 120.4 . . ?
C3B C3C C3D 118.9(5) . . ?
C3B C3C H3CA 120.5 . . ?
C3D C3C H3CA 120.5 . . ?
C3E C3D C3C 119.8(5) . . ?
C3E C3D H3DA 120.1 . . ?
C3C C3D H3DA 120.1 . . ?
N3 C3E C3D 121.0(4) . . ?
N3 C3E C4E 114.9(4) . . ?
C3D C3E C4E 124.1(4) . . ?
N4 C4A C4B 123.6(4) . . ?
N4 C4A H4AA 118.2 . . ?
C4B C4A H4AA 118.2 . . ?
C4A C4B C4C 118.4(5) . . ?
C4A C4B H4BA 120.8 . . ?
C4C C4B H4BA 120.8 . . ?
C4D C4C C4B 118.7(5) . . ?
C4D C4C H4CA 120.6 . . ?
C4B C4C H4CA 120.6 . . ?
C4C C4D C4E 119.5(5) . . ?
C4C C4D H4DA 120.2 . . ?
C4E C4D H4DA 120.2 . . ?
N4 C4E C4D 122.5(4) . . ?
N4 C4E C3E 115.8(4) . . ?
C4D C4E C3E 121.7(4) . . ?
F5 P5 F2 88.8(4) . . ?
F5 P5 F3 89.8(5) . . ?
F2 P5 F3 177.9(4) . . ?
F5 P5 F1 177.9(4) . . ?
F2 P5 F1 93.4(4) . . ?
F3 P5 F1 88.0(5) . . ?
F5 P5 F4 90.1(3) . . ?
F2 P5 F4 89.6(3) . . ?
F3 P5 F4 92.0(3) . . ?
F1 P5 F4 89.8(2) . . ?
F5 P5 F6 89.3(3) . . ?
F2 P5 F6 89.3(3) . . ?
F3 P5 F6 89.1(3) . . ?
F1 P5 F6 90.9(3) . . ?
F4 P5 F6 178.7(3) . . ?
F12 P6 F9 93.5(5) . . ?
F12 P6 F7 89.1(4) . . ?
F9 P6 F7 92.1(3) . . ?
F12 P6 F10 90.5(4) . . ?
F9 P6 F10 88.6(3) . . ?
F7 P6 F10 179.3(4) . . ?
F12 P6 F11 91.8(4) . . ?
F9 P6 F11 174.6(4) . . ?
F7 P6 F11 88.5(3) . . ?
F10 P6 F11 90.9(3) . . ?
F12 P6 F8 178.4(5) . . ?
F9 P6 F8 87.7(4) . . ?
F7 P6 F8 92.0(4) . . ?
F10 P6 F8 88.4(3) . . ?
F11 P6 F8 87.0(3) . . ?
Cl4 C5 Cl3 114.6(7) . . ?
Cl4 C5 H5A 108.6 . . ?
Cl3 C5 H5A 108.6 . . ?
Cl4 C5 H5B 108.6 . . ?
Cl3 C5 H5B 108.6 . . ?
H5A C5 H5B 107.6 . . ?
Cl6 C6 Cl5 116.8(9) . . ?
Cl6 C6 H6A 108.1 . . ?
Cl5 C6 H6A 108.1 . . ?
Cl6 C6 H6B 108.1 . . ?
Cl5 C6 H6B 108.1 . . ?
H6A C6 H6B 107.3 . . ?
Cl7 C7 Cl8 98.3 . . ?
Cl7 C7 H7A 112.1 . . ?
Cl8 C7 H7A 112.1 . . ?
Cl7 C7 H7B 112.1 . . ?
Cl8 C7 H7B 112.1 . . ?
H7A C7 H7B 109.7 . . ?

loop_
_geom_bond_atom_site_label_1
_geom_bond_atom_site_label_2
_geom_bond_distance
_geom_bond_site_symmetry_2
_geom_bond_publ_flag
Ni1 P1 2.1338(12) . ?
Ni1 P2 2.1430(13) . ?
Ni1 Cl2 2.1696(13) . ?
Ni1 Cl1 2.1939(15) . ?
Ru1 N4 2.096(3) . ?
Ru1 N1 2.111(3) . ?
Ru1 N3 2.120(3) . ?
Ru1 N2 2.127(4) . ?
Ru1 P3 2.3231(11) . ?
Ru1 P4 2.3277(12) . ?
P1 C11 1.806(4) . ?
P1 C21 1.821(4) . ?
P1 C1 1.855(4) . ?
P2 C41 1.810(4) . ?
P2 C31 1.826(4) . ?
P2 C2 1.866(4) . ?
P3 C51 1.839(4) . ?
P3 C61 1.839(4) . ?
P3 C3 1.881(4) . ?
P4 C81 1.837(4) . ?
P4 C71 1.862(5) . ?
P4 C4 1.871(4) . ?
C1 C4 1.553(5) . ?
C1 C2 1.560(6) . ?
C1 H1A 0.9900 . ?
C2 C3 1.551(5) . ?
C2 H2A 0.9900 . ?
C3 C4 1.548(6) . ?
C3 H3A 0.9900 . ?
C4 H4A 0.9900 . ?
N1 C1A 1.341(6) . ?
N1 C1E 1.374(6) . ?
N2 C2E 1.348(6) . ?
N2 C2A 1.350(6) . ?
N3 C3A 1.347(6) . ?
N3 C3E 1.366(6) . ?
N4 C4E 1.344(5) . ?
N4 C4A 1.347(6) . ?
C11 C12 1.375(7) . ?
C11 C16 1.413(7) . ?
C12 C13 1.379(8) . ?
C12 H12A 0.9400 . ?
C13 C14 1.387(13) . ?
C13 H13A 0.9400 . ?
C14 C15 1.382(14) . ?
C14 H14A 0.9400 . ?
C15 C16 1.369(9) . ?
C15 H15A 0.9400 . ?
C16 H16A 0.9400 . ?
C21 C22 1.368(7) . ?
C21 C26 1.384(7) . ?
C22 C23 1.410(8) . ?
C22 H22A 0.9400 . ?
C23 C24 1.363(11) . ?
C23 H23A 0.9400 . ?
C24 C25 1.362(11) . ?
C24 H24A 0.9400 . ?
C25 C26 1.382(8) . ?
C25 H25A 0.9400 . ?
C26 H26A 0.9400 . ?
C31 C32 1.387(7) . ?
C31 C36 1.390(7) . ?
C32 C33 1.366(7) . ?
C32 H32A 0.9400 . ?
C33 C34 1.388(10) . ?
C33 H33A 0.9400 . ?
C34 C35 1.361(10) . ?
C34 H34A 0.9400 . ?
C35 C36 1.375(8) . ?
C35 H35A 0.9400 . ?
C36 H36A 0.9400 . ?
C41 C46 1.374(7) . ?
C41 C42 1.392(6) . ?
C42 C43 1.378(7) . ?
C42 H42A 0.9400 . ?
C43 C44 1.364(10) . ?
C43 H43A 0.9400 . ?
C44 C45 1.369(10) . ?
C44 H44A 0.9400 . ?
C45 C46 1.386(8) . ?
C45 H45A 0.9400 . ?
C46 H46A 0.9400 . ?
C51 C52 1.385(6) . ?
C51 C56 1.393(7) . ?
C52 C53 1.382(7) . ?
C52 H52A 0.9400 . ?
C53 C54 1.373(8) . ?
C53 H53A 0.9400 . ?
C54 C55 1.373(8) . ?
C54 H54A 0.9400 . ?
C55 C56 1.391(6) . ?
C55 H55A 0.9400 . ?
C56 H56A 0.9400 . ?
C61 C66 1.383(7) . ?
C61 C62 1.393(7) . ?
C62 C63 1.403(7) . ?
C62 H62A 0.9400 . ?
C63 C64 1.340(10) . ?
C63 H63A 0.9400 . ?
C64 C65 1.358(10) . ?
C64 H64A 0.9400 . ?
C65 C66 1.400(7) . ?
C65 H65A 0.9400 . ?
C66 H66A 0.9400 . ?
C71 C76 1.397(6) . ?
C71 C72 1.408(7) . ?
C72 C73 1.398(9) . ?
C72 H72A 0.9400 . ?
C73 C74 1.344(10) . ?
C73 H73A 0.9400 . ?
C74 C75 1.373(10) . ?
C74 H74A 0.9400 . ?
C75 C76 1.394(7) . ?
C75 H75A 0.9400 . ?
C76 H76A 0.9400 . ?
C81 C86 1.351(8) . ?
C81 C82 1.396(7) . ?
C82 C83 1.378(7) . ?
C82 H82A 0.9400 . ?
C83 C84 1.373(12) . ?
C83 H83A 0.9400 . ?
C84 C85 1.377(13) . ?
C84 H84A 0.9400 . ?
C85 C86 1.381(9) . ?
C85 H85A 0.9400 . ?
C86 H86A 0.9400 . ?
C1A C1B 1.385(6) . ?
C1A H1AA 0.9400 . ?
C1B C1C 1.361(9) . ?
C1B H1BA 0.9400 . ?
C1C C1D 1.367(8) . ?
C1C H1CA 0.9400 . ?
C1D C1E 1.394(7) . ?
C1D H1DA 0.9400 . ?
C1E C2E 1.460(7) . ?
C2A C2B 1.393(7) . ?
C2A H2AA 0.9400 . ?
C2B C2C 1.368(10) . ?
C2B H2BA 0.9400 . ?
C2C C2D 1.366(10) . ?
C2C H2CA 0.9400 . ?
C2D C2E 1.408(7) . ?
C2D H2DA 0.9400 . ?
C3A C3B 1.376(7) . ?
C3A H3AA 0.9400 . ?
C3B C3C 1.374(8) . ?
C3B H3BA 0.9400 . ?
C3C C3D 1.388(9) . ?
C3C H3CA 0.9400 . ?
C3D C3E 1.380(7) . ?
C3D H3DA 0.9400 . ?
C3E C4E 1.476(7) . ?
C4A C4B 1.384(7) . ?
C4A H4AA 0.9400 . ?
C4B C4C 1.388(8) . ?
C4B H4BA 0.9400 . ?
C4C C4D 1.374(8) . ?
C4C H4CA 0.9400 . ?
C4D C4E 1.391(6) . ?
C4D H4DA 0.9400 . ?
P5 F5 1.554(5) . ?
P5 F2 1.563(5) . ?
P5 F3 1.564(6) . ?
P5 F1 1.578(5) . ?
P5 F4 1.581(4) . ?
P5 F6 1.588(4) . ?
P6 F12 1.547(7) . ?
P6 F9 1.567(6) . ?
P6 F7 1.574(4) . ?
P6 F10 1.594(4) . ?
P6 F11 1.611(5) . ?
P6 F8 1.617(6) . ?
C5 Cl4 1.633(13) . ?
C5 Cl3 1.704(13) . ?
C5 H5A 0.9800 . ?
C5 H5B 0.9800 . ?
C6 Cl6 1.679(14) . ?
C6 Cl5 1.705(14) . ?
C6 H6A 0.9800 . ?
C6 H6B 0.9800 . ?
C7 Cl7 1.6897 . ?
C7 Cl8 1.9335 . ?
C7 H7A 0.9800 . ?
C7 H7B 0.9800 . ?
O1 C8 1.3056 . ?

loop_
_geom_torsion_atom_site_label_1
_geom_torsion_atom_site_label_2
_geom_torsion_atom_site_label_3
_geom_torsion_atom_site_label_4
_geom_torsion
_geom_torsion_site_symmetry_1
_geom_torsion_site_symmetry_2
_geom_torsion_site_symmetry_3
_geom_torsion_site_symmetry_4
_geom_torsion_publ_flag
P2 Ni1 P1 C11 -132.71(17) . . . . ?
Cl1 Ni1 P1 C11 52.70(18) . . . . ?
P2 Ni1 P1 C21 103.14(17) . . . . ?
Cl1 Ni1 P1 C21 -71.45(17) . . . . ?
P2 Ni1 P1 C1 -12.31(14) . . . . ?
Cl1 Ni1 P1 C1 173.09(14) . . . . ?
P1 Ni1 P2 C41 140.44(16) . . . . ?
Cl2 Ni1 P2 C41 -44.02(17) . . . . ?
P1 Ni1 P2 C31 -96.16(16) . . . . ?
Cl2 Ni1 P2 C31 79.38(16) . . . . ?
P1 Ni1 P2 C2 14.15(13) . . . . ?
Cl2 Ni1 P2 C2 -170.30(14) . . . . ?
N4 Ru1 P3 C51 53.0(2) . . . . ?
N1 Ru1 P3 C51 -113.8(2) . . . . ?
N2 Ru1 P3 C51 -37.3(2) . . . . ?
P4 Ru1 P3 C51 142.38(17) . . . . ?
N4 Ru1 P3 C61 173.89(19) . . . . ?
N1 Ru1 P3 C61 7.04(19) . . . . ?
N2 Ru1 P3 C61 83.5(2) . . . . ?
P4 Ru1 P3 C61 -96.77(17) . . . . ?
N4 Ru1 P3 C3 -70.75(17) . . . . ?
N1 Ru1 P3 C3 122.40(17) . . . . ?
N2 Ru1 P3 C3 -161.13(17) . . . . ?
P4 Ru1 P3 C3 18.59(13) . . . . ?
N4 Ru1 P4 C81 -159.2(2) . . . . ?
N1 Ru1 P4 C81 12.4(2) . . . . ?
N3 Ru1 P4 C81 -81.7(2) . . . . ?
P3 Ru1 P4 C81 98.16(18) . . . . ?
N4 Ru1 P4 C71 -39.47(18) . . . . ?
N1 Ru1 P4 C71 132.16(18) . . . . ?
N3 Ru1 P4 C71 38.07(18) . . . . ?
P3 Ru1 P4 C71 -142.08(16) . . . . ?
N4 Ru1 P4 C4 81.16(16) . . . . ?
N1 Ru1 P4 C4 -107.21(16) . . . . ?
N3 Ru1 P4 C4 158.70(16) . . . . ?
P3 Ru1 P4 C4 -21.46(13) . . . . ?
C11 P1 C1 C4 32.1(3) . . . . ?
C21 P1 C1 C4 146.1(3) . . . . ?
Ni1 P1 C1 C4 -95.4(3) . . . . ?
C11 P1 C1 C2 135.0(3) . . . . ?
C21 P1 C1 C2 -110.9(3) . . . . ?
Ni1 P1 C1 C2 7.5(3) . . . . ?
C4 C1 C2 C3 -2.4(3) . . . . ?
P1 C1 C2 C3 -122.1(3) . . . . ?
C4 C1 C2 P2 122.9(3) . . . . ?
P1 C1 C2 P2 3.2(3) . . . . ?
C41 P2 C2 C3 -39.1(4) . . . . ?
C31 P2 C2 C3 -151.4(3) . . . . ?
Ni1 P2 C2 C3 91.3(3) . . . . ?
C41 P2 C2 C1 -143.2(3) . . . . ?
C31 P2 C2 C1 104.5(3) . . . . ?
Ni1 P2 C2 C1 -12.8(3) . . . . ?
C1 C2 C3 C4 2.4(3) . . . . ?
P2 C2 C3 C4 -112.9(3) . . . . ?
C1 C2 C3 P3 -114.1(3) . . . . ?
P2 C2 C3 P3 130.6(3) . . . . ?
C51 P3 C3 C4 -145.4(3) . . . . ?
C61 P3 C3 C4 112.3(3) . . . . ?
Ru1 P3 C3 C4 -11.2(3) . . . . ?
C51 P3 C3 C2 -43.3(3) . . . . ?
C61 P3 C3 C2 -145.7(3) . . . . ?
Ru1 P3 C3 C2 90.8(3) . . . . ?
C2 C3 C4 C1 -2.4(3) . . . . ?
P3 C3 C4 C1 114.8(3) . . . . ?
C2 C3 C4 P4 -123.8(3) . . . . ?
P3 C3 C4 P4 -6.6(4) . . . . ?
C2 C1 C4 C3 2.4(3) . . . . ?
P1 C1 C4 C3 119.7(3) . . . . ?
C2 C1 C4 P4 121.6(3) . . . . ?
P1 C1 C4 P4 -121.2(3) . . . . ?
C81 P4 C4 C3 -106.4(3) . . . . ?
C71 P4 C4 C3 147.0(3) . . . . ?
Ru1 P4 C4 C3 21.4(3) . . . . ?
C81 P4 C4 C1 148.9(3) . . . . ?
C71 P4 C4 C1 42.2(3) . . . . ?
Ru1 P4 C4 C1 -83.4(3) . . . . ?
N4 Ru1 N1 C1A 162.6(5) . . . . ?
N3 Ru1 N1 C1A 105.3(4) . . . . ?
N2 Ru1 N1 C1A -171.4(4) . . . . ?
P3 Ru1 N1 C1A -69.6(4) . . . . ?
P4 Ru1 N1 C1A 13.7(4) . . . . ?
N4 Ru1 N1 C1E -22.3(7) . . . . ?
N3 Ru1 N1 C1E -79.6(3) . . . . ?
N2 Ru1 N1 C1E 3.7(3) . . . . ?
P3 Ru1 N1 C1E 105.5(3) . . . . ?
P4 Ru1 N1 C1E -171.2(3) . . . . ?
N4 Ru1 N2 C2E 164.2(3) . . . . ?
N1 Ru1 N2 C2E -8.7(3) . . . . ?
N3 Ru1 N2 C2E 86.5(3) . . . . ?
P3 Ru1 N2 C2E -93.4(3) . . . . ?
N4 Ru1 N2 C2A -3.3(4) . . . . ?
N1 Ru1 N2 C2A -176.2(4) . . . . ?
N3 Ru1 N2 C2A -80.9(4) . . . . ?
P3 Ru1 N2 C2A 99.2(4) . . . . ?
N4 Ru1 N3 C3A 174.9(4) . . . . ?
N1 Ru1 N3 C3A -19.2(4) . . . . ?
N2 Ru1 N3 C3A -95.9(4) . . . . ?
P4 Ru1 N3 C3A 84.4(4) . . . . ?
N4 Ru1 N3 C3E 1.0(3) . . . . ?
N1 Ru1 N3 C3E 167.0(3) . . . . ?
N2 Ru1 N3 C3E 90.2(3) . . . . ?
P4 Ru1 N3 C3E -89.5(3) . . . . ?
N1 Ru1 N4 C4E -55.8(6) . . . . ?
N3 Ru1 N4 C4E 3.5(3) . . . . ?
N2 Ru1 N4 C4E -81.2(3) . . . . ?
P3 Ru1 N4 C4E 178.1(3) . . . . ?
P4 Ru1 N4 C4E 94.0(3) . . . . ?
N1 Ru1 N4 C4A 118.3(5) . . . . ?
N3 Ru1 N4 C4A 177.6(4) . . . . ?
N2 Ru1 N4 C4A 92.9(4) . . . . ?
P3 Ru1 N4 C4A -7.8(4) . . . . ?
P4 Ru1 N4 C4A -92.0(4) . . . . ?
C21 P1 C11 C12 -34.0(5) . . . . ?
C1 P1 C11 C12 77.4(4) . . . . ?
Ni1 P1 C11 C12 -158.8(4) . . . . ?
C21 P1 C11 C16 151.7(4) . . . . ?
C1 P1 C11 C16 -96.9(4) . . . . ?
Ni1 P1 C11 C16 26.9(4) . . . . ?
C16 C11 C12 C13 -0.3(8) . . . . ?
P1 C11 C12 C13 -174.4(5) . . . . ?
C11 C12 C13 C14 1.0(10) . . . . ?
C12 C13 C14 C15 0.6(12) . . . . ?
C13 C14 C15 C16 -2.9(13) . . . . ?
C14 C15 C16 C11 3.5(12) . . . . ?
C12 C11 C16 C15 -1.9(9) . . . . ?
P1 C11 C16 C15 172.5(6) . . . . ?
C11 P1 C21 C22 -41.7(5) . . . . ?
C1 P1 C21 C22 -153.0(4) . . . . ?
Ni1 P1 C21 C22 87.4(4) . . . . ?
C11 P1 C21 C26 144.4(4) . . . . ?
C1 P1 C21 C26 33.1(5) . . . . ?
Ni1 P1 C21 C26 -86.5(4) . . . . ?
C26 C21 C22 C23 -1.8(8) . . . . ?
P1 C21 C22 C23 -175.7(5) . . . . ?
C21 C22 C23 C24 2.6(10) . . . . ?
C22 C23 C24 C25 -2.3(12) . . . . ?
C23 C24 C25 C26 1.3(13) . . . . ?
C24 C25 C26 C21 -0.5(11) . . . . ?
C22 C21 C26 C25 0.8(9) . . . . ?
P1 C21 C26 C25 174.7(5) . . . . ?
C41 P2 C31 C32 -66.2(4) . . . . ?
C2 P2 C31 C32 47.3(4) . . . . ?
Ni1 P2 C31 C32 165.3(4) . . . . ?
C41 P2 C31 C36 117.5(5) . . . . ?
C2 P2 C31 C36 -129.0(4) . . . . ?
Ni1 P2 C31 C36 -11.0(5) . . . . ?
C36 C31 C32 C33 2.3(9) . . . . ?
P2 C31 C32 C33 -174.0(5) . . . . ?
C31 C32 C33 C34 -3.2(10) . . . . ?
C32 C33 C34 C35 2.4(13) . . . . ?
C33 C34 C35 C36 -0.8(13) . . . . ?
C34 C35 C36 C31 0.0(12) . . . . ?
C32 C31 C36 C35 -0.7(9) . . . . ?
P2 C31 C36 C35 175.6(6) . . . . ?
C31 P2 C41 C46 179.7(4) . . . . ?
C2 P2 C41 C46 72.6(4) . . . . ?
Ni1 P2 C41 C46 -55.2(4) . . . . ?
C31 P2 C41 C42 -0.7(5) . . . . ?
C2 P2 C41 C42 -107.7(4) . . . . ?
Ni1 P2 C41 C42 124.5(4) . . . . ?
C46 C41 C42 C43 0.5(8) . . . . ?
P2 C41 C42 C43 -179.2(4) . . . . ?
C41 C42 C43 C44 -1.1(9) . . . . ?
C42 C43 C44 C45 0.3(11) . . . . ?
C43 C44 C45 C46 1.2(12) . . . . ?
C42 C41 C46 C45 0.9(8) . . . . ?
P2 C41 C46 C45 -179.4(5) . . . . ?
C44 C45 C46 C41 -1.8(11) . . . . ?
C61 P3 C51 C52 -127.3(4) . . . . ?
C3 P3 C51 C52 128.1(4) . . . . ?
Ru1 P3 C51 C52 1.0(5) . . . . ?
C61 P3 C51 C56 50.2(4) . . . . ?
C3 P3 C51 C56 -54.4(4) . . . . ?
Ru1 P3 C51 C56 178.5(3) . . . . ?
C56 C51 C52 C53 0.4(8) . . . . ?
P3 C51 C52 C53 177.9(4) . . . . ?
C51 C52 C53 C54 1.2(9) . . . . ?
C52 C53 C54 C55 -1.8(9) . . . . ?
C53 C54 C55 C56 0.8(9) . . . . ?
C54 C55 C56 C51 0.9(7) . . . . ?
C52 C51 C56 C55 -1.4(7) . . . . ?
P3 C51 C56 C55 -179.0(3) . . . . ?
C51 P3 C61 C66 -130.1(4) . . . . ?
C3 P3 C61 C66 -23.9(4) . . . . ?
Ru1 P3 C61 C66 96.6(4) . . . . ?
C51 P3 C61 C62 52.0(4) . . . . ?
C3 P3 C61 C62 158.2(3) . . . . ?
Ru1 P3 C61 C62 -81.3(4) . . . . ?
C66 C61 C62 C63 -0.2(7) . . . . ?
P3 C61 C62 C63 177.8(4) . . . . ?
C61 C62 C63 C64 0.9(8) . . . . ?
C62 C63 C64 C65 -1.7(10) . . . . ?
C63 C64 C65 C66 1.7(10) . . . . ?
C62 C61 C66 C65 0.1(8) . . . . ?
P3 C61 C66 C65 -177.7(4) . . . . ?
C64 C65 C66 C61 -0.9(9) . . . . ?
C81 P4 C71 C76 -173.4(4) . . . . ?
C4 P4 C71 C76 -64.4(4) . . . . ?
Ru1 P4 C71 C76 57.8(4) . . . . ?
C81 P4 C71 C72 10.7(5) . . . . ?
C4 P4 C71 C72 119.7(5) . . . . ?
Ru1 P4 C71 C72 -118.1(4) . . . . ?
C76 C71 C72 C73 -0.6(9) . . . . ?
P4 C71 C72 C73 175.5(5) . . . . ?
C71 C72 C73 C74 0.3(12) . . . . ?
C72 C73 C74 C75 0.1(13) . . . . ?
C73 C74 C75 C76 -0.3(11) . . . . ?
C74 C75 C76 C71 0.0(9) . . . . ?
C72 C71 C76 C75 0.4(8) . . . . ?
P4 C71 C76 C75 -175.6(4) . . . . ?
C71 P4 C81 C86 111.1(7) . . . . ?
C4 P4 C81 C86 0.2(7) . . . . ?
Ru1 P4 C81 C86 -122.1(7) . . . . ?
C71 P4 C81 C82 -73.7(4) . . . . ?
C4 P4 C81 C82 175.5(4) . . . . ?
Ru1 P4 C81 C82 53.1(4) . . . . ?
C86 C81 C82 C83 -2.6(10) . . . . ?
P4 C81 C82 C83 -178.2(5) . . . . ?
C81 C82 C83 C84 0.2(12) . . . . ?
C82 C83 C84 C85 3.4(19) . . . . ?
C83 C84 C85 C86 -5(3) . . . . ?
C82 C81 C86 C85 1.5(16) . . . . ?
P4 C81 C86 C85 176.7(11) . . . . ?
C84 C85 C86 C81 2(2) . . . . ?
C1E N1 C1A C1B -0.2(7) . . . . ?
Ru1 N1 C1A C1B 174.8(4) . . . . ?
N1 C1A C1B C1C 1.4(8) . . . . ?
C1A C1B C1C C1D -2.0(8) . . . . ?
C1B C1C C1D C1E 1.6(8) . . . . ?
C1A N1 C1E C1D -0.3(6) . . . . ?
Ru1 N1 C1E C1D -176.0(4) . . . . ?
C1A N1 C1E C2E 177.0(4) . . . . ?
Ru1 N1 C1E C2E 1.3(5) . . . . ?
C1C C1D C1E N1 -0.4(7) . . . . ?
C1C C1D C1E C2E -177.6(5) . . . . ?
C2E N2 C2A C2B 1.8(7) . . . . ?
Ru1 N2 C2A C2B 169.0(4) . . . . ?
N2 C2A C2B C2C -3.3(9) . . . . ?
C2A C2B C2C C2D 3.2(11) . . . . ?
C2B C2C C2D C2E -1.8(11) . . . . ?
C2A N2 C2E C2D -0.3(7) . . . . ?
Ru1 N2 C2E C2D -168.9(4) . . . . ?
C2A N2 C2E C1E -179.3(4) . . . . ?
Ru1 N2 C2E C1E 12.1(5) . . . . ?
C2C C2D C2E N2 0.4(10) . . . . ?
C2C C2D C2E C1E 179.2(6) . . . . ?
N1 C1E C2E N2 -9.0(6) . . . . ?
C1D C1E C2E N2 168.3(4) . . . . ?
N1 C1E C2E C2D 172.1(5) . . . . ?
C1D C1E C2E C2D -10.6(8) . . . . ?
C3E N3 C3A C3B 3.2(7) . . . . ?
Ru1 N3 C3A C3B -170.5(4) . . . . ?
N3 C3A C3B C3C -2.3(9) . . . . ?
C3A C3B C3C C3D 0.7(10) . . . . ?
C3B C3C C3D C3E -0.1(11) . . . . ?
C3A N3 C3E C3D -2.5(7) . . . . ?
Ru1 N3 C3E C3D 171.9(5) . . . . ?
C3A N3 C3E C4E -179.3(4) . . . . ?
Ru1 N3 C3E C4E -4.9(5) . . . . ?
C3C C3D C3E N3 1.0(10) . . . . ?
C3C C3D C3E C4E 177.5(6) . . . . ?
C4E N4 C4A C4B -0.3(7) . . . . ?
Ru1 N4 C4A C4B -174.4(4) . . . . ?
N4 C4A C4B C4C 0.1(8) . . . . ?
C4A C4B C4C C4D 1.4(9) . . . . ?
C4B C4C C4D C4E -2.5(9) . . . . ?
C4A N4 C4E C4D -0.9(7) . . . . ?
Ru1 N4 C4E C4D 173.8(4) . . . . ?
C4A N4 C4E C3E 178.2(4) . . . . ?
Ru1 N4 C4E C3E -7.1(5) . . . . ?
C4C C4D C4E N4 2.4(9) . . . . ?
C4C C4D C4E C3E -176.7(5) . . . . ?
N3 C3E C4E N4 8.0(6) . . . . ?
C3D C3E C4E N4 -168.7(5) . . . . ?
N3 C3E C4E C4D -172.9(5) . . . . ?
C3D C3E C4E C4D 10.4(8) . . . . ?
